data_7043744
loop_
_publ_author_name
'Ban, Ran'
'Sun, Xiaopeng'
'Wang, Jiawei'
'Ma, Pengtao'
'Zhang, Chao'
'Niu, Jingyang'
'Wang, Jingping'

_publ_section_title
;
 Polyoxotungstate incorporating organotriphosphonate ligands and
 lanthanide ions: syntheses, characterization, magnetism and
 photoluminescence properties.
;
_journal_name_full 'Dalton transactions (Cambridge, England : 2003)'
_journal_paper_doi 10.1039/c7dt00615b
_journal_year 2017
_chemical_formula_moiety '0.5(C8 H16 As4 Ce8 O212 P8 W44), 17(O)'
_chemical_formula_sum 'C4 H82 As2 Ce4 N0 O123 P4 W22'
_chemical_formula_weight 6977.59
_chemical_name_systematic
;
 ? 
;
_space_group_crystal_system monoclinic
_space_group_IT_number 14
_space_group_name_Hall '-P 2ybc'
_space_group_name_H-M_alt 'P 1 21/c 1'
_symmetry_space_group_name_Hall '-P 2ybc'
_symmetry_space_group_name_H-M 'P 1 21/c 1'
_atom_sites_solution_hydrogens geom
_atom_sites_solution_primary direct
_audit_creation_date 2016-06-21
_audit_creation_method
;
Olex2 1.2
(compiled 2016.02.19 svn.r3266 for OlexSys, GUI svn.r5155)
;
_audit_update_record
;
2017-03-27 deposited with the CCDC.
2017-03-27 downloaded from the CCDC.
;
_cell_angle_alpha 90
_cell_angle_beta 105.521(4)
_cell_angle_gamma 90
_cell_formula_units_Z 2
_cell_length_a 15.115(3)
_cell_length_b 16.256(3)
_cell_length_c 27.421(6)
_cell_measurement_reflns_used 3487
_cell_measurement_temperature 296(2)
_cell_measurement_theta_max 24.37
_cell_measurement_theta_min 2.18
_cell_volume 6492(2)
_computing_cell_refinement 'Bruker SAINT'
_computing_data_collection 'Bruker APEX2'
_computing_data_reduction 'Bruker SAINT'
_computing_molecular_graphics 'Olex2 (Dolomanov et al., 2009)'
_computing_publication_material 'Olex2 (Dolomanov et al., 2009)'
_computing_structure_refinement 'ShelXL (Sheldrick, 2015)'
_computing_structure_solution 'ShelXS-1997 (Sheldrick, 2008)'
_diffrn_ambient_temperature 296.15
_diffrn_measured_fraction_theta_full 0.997
_diffrn_measured_fraction_theta_max 0.997
_diffrn_measurement_device_type 'Bruker APEX-II CCD'
_diffrn_measurement_method '\f and \w scans'
_diffrn_radiation_monochromator graphite
_diffrn_radiation_type MoK\a
_diffrn_radiation_wavelength 0.71073
_diffrn_reflns_av_R_equivalents 0.1005
_diffrn_reflns_av_unetI/netI 0.1147
_diffrn_reflns_Laue_measured_fraction_full 0.997
_diffrn_reflns_Laue_measured_fraction_max 0.997
_diffrn_reflns_limit_h_max 17
_diffrn_reflns_limit_h_min -18
_diffrn_reflns_limit_k_max 15
_diffrn_reflns_limit_k_min -19
_diffrn_reflns_limit_l_max 32
_diffrn_reflns_limit_l_min -30
_diffrn_reflns_number 33066
_diffrn_reflns_point_group_measured_fraction_full 0.997
_diffrn_reflns_point_group_measured_fraction_max 0.997
_diffrn_reflns_theta_full 25.100
_diffrn_reflns_theta_max 25.100
_diffrn_reflns_theta_min 1.882
_diffrn_standards_number 0
_exptl_absorpt_coefficient_mu 21.436
_exptl_absorpt_correction_T_max 0.7457
_exptl_absorpt_correction_T_min 0.2679
_exptl_absorpt_correction_type multi-scan
_exptl_absorpt_process_details
;
SADABS-2008/1 (Bruker,2008) was used for absorption correction.
wR2(int) was 0.1709 before and 0.0704 after correction.
The Ratio of minimum to maximum transmission is 0.3593.
The \l/2 correction factor is 0.0015.
;
_exptl_crystal_colour colorless
_exptl_crystal_density_diffrn 3.570
_exptl_crystal_density_method 'not measured'
_exptl_crystal_description block
_exptl_crystal_F_000 6152
_exptl_crystal_size_max 0.25
_exptl_crystal_size_mid 0.17
_exptl_crystal_size_min 0.15
_refine_diff_density_max 2.942
_refine_diff_density_min -2.840
_refine_diff_density_rms 0.444
_refine_ls_extinction_method none
_refine_ls_goodness_of_fit_ref 1.010
_refine_ls_hydrogen_treatment constr
_refine_ls_matrix_type full
_refine_ls_number_parameters 410
_refine_ls_number_reflns 11518
_refine_ls_number_restraints 0
_refine_ls_restrained_S_all 1.010
_refine_ls_R_factor_all 0.1023
_refine_ls_R_factor_gt 0.0563
_refine_ls_shift/su_max 0.001
_refine_ls_shift/su_mean 0.000
_refine_ls_structure_factor_coef Fsqd
_refine_ls_weighting_details 'w=1/[\s^2^(Fo^2^)+(0.0612P)^2^] where P=(Fo^2^+2Fc^2^)/3'
_refine_ls_weighting_scheme calc
_refine_ls_wR_factor_gt 0.1256
_refine_ls_wR_factor_ref 0.1486
_reflns_Friedel_coverage 0.000
_reflns_number_gt 7452
_reflns_number_total 11518
_reflns_threshold_expression 'I > 2\s(I)'
_cod_data_source_file c7dt00615b2.cif
_cod_data_source_block 1Ce
_cod_database_code 7043744
_shelx_space_group_comment
;
The symmetry employed for this shelxl refinement is uniquely defined
by the following loop, which should always be used as a source of
symmetry information in preference to the above space-group names.
They are only intended as comments.
;
_shelx_estimated_absorpt_t_max 0.141
_shelx_estimated_absorpt_t_min 0.075
_olex2_refinement_description
;
1. Fixed Uiso
 At 1.5 times of:
  All C(H,H,H) groups, All O(H) groups
2. Others
 Fixed Sof: O10W(0.4) O11W(0.6) O18W(0.5) O19W(0.5) O20W(0.5) O21W(0.5)
 O22W(0.5)
 Fixed Uiso: O6W(0.08266) O7W(0.0825) O9W(0.08631)
3.a Me refined with riding coordinates:
 C2(H2A,H2B,H2C)
3.b Tetrahedral OH refined with riding coordinates:
 O43(H43)
;
_shelx_shelxl_version_number 2014/7
_olex2_submission_special_instructions 'No special instructions were received'

loop_
_space_group_symop_operation_xyz
'x, y, z'
'-x, y+1/2, -z+1/2'
'-x, -y, -z'
'x, -y-1/2, z-1/2'

loop_
_atom_site_label
_atom_site_type_symbol
_atom_site_fract_x
_atom_site_fract_y
_atom_site_fract_z
_atom_site_U_iso_or_equiv
_atom_site_adp_type
_atom_site_occupancy
_atom_site_site_symmetry_order
_atom_site_calc_flag
_atom_site_refinement_flags_posn
_atom_site_refinement_flags_occupancy
_atom_site_disorder_assembly
_atom_site_disorder_group
W1 W 0.56240(6) 0.22729(6) 0.44887(3) 0.0230(2) Uani 1 1 d . . . .
W2 W 0.75113(6) 0.28263(6) 0.39117(3) 0.0229(2) Uani 1 1 d . . . .
W3 W 0.58493(6) 0.23634(6) 0.57315(3) 0.0242(2) Uani 1 1 d . . . .
W4 W 0.93225(6) 0.36782(6) 0.47550(3) 0.0215(2) Uani 1 1 d . . . .
W5 W 0.89549(7) 0.16144(6) 0.47599(3) 0.0274(2) Uani 1 1 d . . . .
W6 W 0.95731(6) 0.37700(6) 0.61041(3) 0.0277(2) Uani 1 1 d . . . .
W7 W 0.80011(7) 0.30473(7) 0.66585(3) 0.0304(3) Uani 1 1 d . . . .
W8 W 0.70440(7) 0.09674(6) 0.52677(4) 0.0307(2) Uani 1 1 d . . . .
W9 W 0.91777(7) 0.17073(7) 0.61414(4) 0.0346(3) Uani 1 1 d . . . .
W10 W 0.59538(6) 0.44028(5) 0.41621(3) 0.0189(2) Uani 1 1 d . . . .
W11 W 0.37359(6) 0.54607(6) 0.39828(3) 0.0198(2) Uani 1 1 d . . . .
Ce1 Ce 0.80257(8) 0.56681(8) 0.52513(4) 0.0200(3) Uani 1 1 d . . . .
Ce2 Ce 0.65082(11) 0.72140(11) 0.26537(7) 0.0552(5) Uani 1 1 d . . . .
As1 As 0.75656(14) 0.32404(13) 0.52625(7) 0.0177(5) Uani 1 1 d . . . .
P1 P 0.5141(4) 0.5689(4) 0.3226(2) 0.0247(14) Uani 1 1 d . . . .
P2 P 0.4121(4) 0.4125(4) 0.31638(19) 0.0223(13) Uani 1 1 d . . . .
O1 O 0.6849(9) 0.3841(8) 0.3929(5) 0.023(3) Uiso 1 1 d . . . .
O2 O 0.9109(10) 0.3639(9) 0.6709(5) 0.031(4) Uiso 1 1 d . . . .
O3 O 0.8177(9) 0.2863(8) 0.4828(5) 0.018(3) Uiso 1 1 d . . . .
O4 O 0.5002(9) 0.3806(8) 0.3543(5) 0.021(3) Uiso 1 1 d . . . .
O5 O 0.9336(10) 0.1603(9) 0.5479(5) 0.032(4) Uiso 1 1 d . . . .
O6 O 0.9524(11) 0.0759(10) 0.4640(6) 0.041(4) Uiso 1 1 d . . . .
O7 O 0.3501(9) 0.4587(8) 0.3438(5) 0.018(3) Uiso 1 1 d . . . .
O8 O 0.4870(8) 0.4937(8) 0.4245(4) 0.015(3) Uiso 1 1 d . . . .
O9 O 0.4616(10) 0.2137(9) 0.4013(5) 0.033(4) Uiso 1 1 d . . . .
O10 O 0.6131(10) 0.1262(9) 0.5659(5) 0.026(3) Uiso 1 1 d . . . .
O11 O 0.4034(9) 0.6437(8) 0.4335(4) 0.016(3) Uiso 1 1 d . . . .
O12 O 0.8596(9) 0.3442(8) 0.4060(5) 0.019(3) Uiso 1 1 d . . . .
O13 O 0.8343(9) 0.2939(8) 0.5851(5) 0.017(3) Uiso 1 1 d . . . .
O14 O 0.8704(10) 0.4542(9) 0.4817(5) 0.026(3) Uiso 1 1 d . . . .
O15 O 0.4420(9) 0.6039(9) 0.3483(5) 0.025(3) Uiso 1 1 d . . . .
O16 O 0.7939(11) 0.3036(10) 0.7267(6) 0.043(4) Uiso 1 1 d . . . .
O17 O 0.8640(10) 0.2055(9) 0.6668(5) 0.032(4) Uiso 1 1 d . . . .
O18 O 0.9732(10) 0.2462(9) 0.4709(5) 0.029(4) Uiso 1 1 d . . . .
O19 O 0.7801(10) 0.1116(9) 0.4861(5) 0.034(4) Uiso 1 1 d . . . .
O20 O 0.4999(11) 0.2271(10) 0.6032(6) 0.036(4) Uiso 1 1 d . . . .
O21 O 0.7242(10) 0.2699(9) 0.3278(5) 0.029(4) Uiso 1 1 d . . . .
O22 O 0.5098(10) 0.2400(9) 0.5043(5) 0.025(3) Uiso 1 1 d . . . .
O23 O 0.6844(9) 0.2360(8) 0.5216(5) 0.019(3) Uiso 1 1 d . . . .
O24 O 0.9789(10) 0.3493(9) 0.5462(5) 0.028(4) Uiso 1 1 d . . . .
O25 O 0.5744(9) 0.3487(9) 0.4512(5) 0.025(3) Uiso 1 1 d . . . .
O26 O 0.6541(9) 0.2346(8) 0.4124(5) 0.024(3) Uiso 1 1 d . . . .
O27 O 0.5947(9) 0.5235(8) 0.3625(5) 0.019(3) Uiso 1 1 d . . . .
O28 O 0.8167(10) 0.1840(9) 0.4089(5) 0.026(3) Uiso 1 1 d . . . .
O29 O 0.9992(10) 0.2564(9) 0.6285(5) 0.031(4) Uiso 1 1 d . . . .
O30 O 1.0619(11) 0.4213(10) 0.6412(6) 0.041(4) Uiso 1 1 d . . . .
O31 O 0.7973(10) 0.1172(9) 0.5834(5) 0.029(4) Uiso 1 1 d . . . .
O32 O 0.3592(10) 0.3469(9) 0.2817(5) 0.032(4) Uiso 1 1 d . . . .
O33 O 0.2661(10) 0.5973(9) 0.3567(5) 0.026(3) Uiso 1 1 d . . . .
O34 O 0.6748(10) 0.4925(9) 0.4640(5) 0.026(3) Uiso 1 1 d . . . .
O35 O 0.8848(10) 0.4607(9) 0.5854(5) 0.024(3) Uiso 1 1 d . . . .
O36 O 0.6902(10) 0.2501(9) 0.6289(6) 0.034(4) Uiso 1 1 d . . . .
O37 O 1.0312(9) 0.4060(8) 0.4615(5) 0.023(3) Uiso 1 1 d . . . .
O38 O 0.3163(9) 0.4966(8) 0.4358(5) 0.022(3) Uiso 1 1 d . . . .
O39 O 0.5534(11) 0.6310(10) 0.2936(6) 0.036(4) Uiso 1 1 d . . . .
O40 O 0.5952(11) 0.1214(10) 0.4673(6) 0.037(4) Uiso 1 1 d . . . .
O41 O 0.6898(12) -0.0080(11) 0.5277(6) 0.047(5) Uiso 1 1 d . . . .
O42 O 0.9812(12) 0.0877(11) 0.6419(6) 0.053(5) Uiso 1 1 d . . . .
O43 O 0.5162(13) 0.4543(12) 0.2559(7) 0.061(6) Uiso 1 1 d . . . .
H43 H 0.4926 0.4161 0.2375 0.091 Uiso 1 1 calc R . . .
C1 C 0.4495(16) 0.4899(14) 0.2790(8) 0.028(5) Uiso 1 1 d . . . .
C2 C 0.3723(16) 0.5261(14) 0.2427(8) 0.033(6) Uiso 1 1 d . . . .
H2A H 0.3304 0.5486 0.2600 0.050 Uiso 1 1 calc R . . .
H2B H 0.3935 0.5690 0.2246 0.050 Uiso 1 1 calc R . . .
H2C H 0.3415 0.4847 0.2193 0.050 Uiso 1 1 calc R . . .
O1W O 0.8353(12) 0.7203(11) 0.5268(6) 0.047(5) Uiso 1 1 d . . . .
O2W O 0.8010(13) 0.6144(12) 0.4363(7) 0.057(5) Uiso 1 1 d . . . .
O3W O 0.6546(14) 0.6552(13) 0.5072(7) 0.069(6) Uiso 1 1 d . . . .
O4W O 0.8311(12) 0.6276(11) 0.6131(6) 0.050(5) Uiso 1 1 d . . . .
O5W O 0.4890(11) 0.7327(10) 0.2065(6) 0.040(4) Uiso 1 1 d . . . .
O6W O 0.6254(15) 0.6024(14) 0.1987(8) 0.083 Uiso 1 1 d . . . .
O7W O 0.7838(16) 0.8027(14) 0.3156(8) 0.082 Uiso 1 1 d . . . .
O8W O 0.7605(15) 0.6119(14) 0.3116(8) 0.082(7) Uiso 1 1 d . . . .
O9W O 0.7804(16) 0.7190(14) 0.2240(9) 0.086 Uiso 1 1 d . . . .
O10W O 0.662(3) 0.722(2) 0.3723(14) 0.035(10) Uiso 0.4 1 d . P A 1
O11W O 0.5598(18) 0.8220(17) 0.3077(10) 0.041(7) Uiso 0.6 1 d . P A 2
O12W O 0.3850(10) 0.7491(9) 0.2765(5) 0.027(4) Uiso 1 1 d . . . .
O13W O 0.1422(14) 0.2795(12) 0.0801(8) 0.068(6) Uiso 1 1 d . . . .
O14W O 0.3178(15) 0.3235(14) 0.0120(8) 0.080(7) Uiso 1 1 d . . . .
O15W O 0.8532(17) 0.5830(16) 0.9786(9) 0.101(8) Uiso 1 1 d . . . .
O16W O 0.960(2) 0.092(2) 0.8401(12) 0.139(11) Uiso 1 1 d . . . .
O17W O 0.491(2) 0.501(2) 0.9017(13) 0.157(13) Uiso 1 1 d . . . .
O18W O 0.643(3) 0.913(2) 0.3946(13) 0.055(10) Uiso 0.5 1 d . P . .
O19W O 0.120(3) 0.040(2) 0.7984(14) 0.065(11) Uiso 0.5 1 d . P . .
O20W O 0.272(3) 0.241(2) 0.3807(15) 0.066(12) Uiso 0.5 1 d . P . .
O21W O 0.715(3) 0.451(3) 0.2924(16) 0.075(13) Uiso 0.5 1 d . P . .
O22W O 0.165(3) 0.053(3) 0.7128(16) 0.082(14) Uiso 0.5 1 d . P . .

loop_
_atom_site_aniso_label
_atom_site_aniso_U_11
_atom_site_aniso_U_22
_atom_site_aniso_U_33
_atom_site_aniso_U_23
_atom_site_aniso_U_13
_atom_site_aniso_U_12
W1 0.0228(5) 0.0259(5) 0.0207(4) -0.0048(4) 0.0067(4) -0.0025(4)
W2 0.0216(5) 0.0307(6) 0.0172(4) -0.0054(4) 0.0065(4) 0.0016(4)
W3 0.0266(5) 0.0260(5) 0.0239(5) 0.0013(4) 0.0135(4) 0.0015(4)
W4 0.0157(5) 0.0276(5) 0.0230(4) -0.0028(4) 0.0082(4) 0.0022(4)
W5 0.0277(6) 0.0264(6) 0.0308(5) -0.0009(4) 0.0127(4) 0.0082(4)
W6 0.0185(5) 0.0419(6) 0.0204(5) -0.0003(4) 0.0010(4) 0.0071(4)
W7 0.0262(6) 0.0489(7) 0.0161(4) 0.0032(4) 0.0056(4) 0.0090(5)
W8 0.0376(6) 0.0221(6) 0.0374(5) 0.0040(4) 0.0188(5) 0.0064(5)
W9 0.0348(6) 0.0407(7) 0.0289(5) 0.0105(5) 0.0096(5) 0.0182(5)
W10 0.0169(5) 0.0229(5) 0.0149(4) -0.0006(3) 0.0011(3) 0.0004(4)
W11 0.0195(5) 0.0257(5) 0.0170(4) -0.0033(4) 0.0097(4) 0.0009(4)
Ce1 0.0161(7) 0.0264(8) 0.0181(6) -0.0029(5) 0.0059(5) 0.0013(5)
Ce2 0.0298(9) 0.0646(12) 0.0630(11) 0.0470(9) -0.0018(8) -0.0045(8)
As1 0.0160(12) 0.0214(12) 0.0161(10) 0.0001(9) 0.0050(9) 0.0041(9)
P1 0.034(4) 0.026(4) 0.019(3) 0.009(2) 0.016(3) 0.001(3)
P2 0.020(3) 0.035(4) 0.012(3) -0.006(2) 0.004(2) 0.000(3)

loop_
_atom_type_symbol
_atom_type_description
_atom_type_scat_dispersion_real
_atom_type_scat_dispersion_imag
_atom_type_scat_source
C C 0.0033 0.0016 'International Tables Vol C Tables 4.2.6.8 and 6.1.1.4'
H H 0.0000 0.0000 'International Tables Vol C Tables 4.2.6.8 and 6.1.1.4'
N N 0.0061 0.0033 'International Tables Vol C Tables 4.2.6.8 and 6.1.1.4'
O O 0.0106 0.0060 'International Tables Vol C Tables 4.2.6.8 and 6.1.1.4'
P P 0.1023 0.0942 'International Tables Vol C Tables 4.2.6.8 and 6.1.1.4'
W W -0.8490 6.8722 'International Tables Vol C Tables 4.2.6.8 and 6.1.1.4'
As As 0.0499 2.0058 'International Tables Vol C Tables 4.2.6.8 and 6.1.1.4'
Ce Ce -0.2486 2.6331 'International Tables Vol C Tables 4.2.6.8 and 6.1.1.4'

loop_
_geom_angle_atom_site_label_1
_geom_angle_atom_site_label_2
_geom_angle_atom_site_label_3
_geom_angle
_geom_angle_site_symmetry_1
_geom_angle_site_symmetry_3
O9 W1 O22 98.3(6) . .
O9 W1 O23 170.4(6) . .
O9 W1 O25 101.9(6) . .
O9 W1 O26 103.2(6) . .
O9 W1 O40 101.9(7) . .
O22 W1 O23 73.4(5) . .
O22 W1 O25 85.4(6) . .
O22 W1 O26 157.4(6) . .
O25 W1 O23 82.4(5) . .
O26 W1 O23 85.8(5) . .
O26 W1 O25 83.3(6) . .
O40 W1 O22 91.2(6) . .
O40 W1 O23 74.1(6) . .
O40 W1 O25 156.2(6) . .
O40 W1 O26 91.3(6) . .
O1 W2 O3 91.6(5) . .
O12 W2 O1 88.1(6) . .
O12 W2 O3 70.6(5) . .
O12 W2 O26 149.7(5) . .
O12 W2 O28 91.7(6) . .
O21 W2 O1 98.4(6) . .
O21 W2 O3 168.7(6) . .
O21 W2 O12 104.2(6) . .
O21 W2 O26 105.9(6) . .
O21 W2 O28 97.3(6) . .
O26 W2 O1 84.0(6) . .
O26 W2 O3 80.4(5) . .
O28 W2 O1 163.9(6) . .
O28 W2 O3 73.2(5) . .
O28 W2 O26 88.1(6) . .
O10 W3 O11 155.8(6) . 3_666
O10 W3 O22 91.0(6) . .
O10 W3 O23 74.3(5) . .
O10 W3 O36 91.9(6) . .
O11 W3 O23 81.8(5) 3_666 .
O20 W3 O10 100.9(7) . .
O20 W3 O11 103.2(6) . 3_666
O20 W3 O22 98.8(7) . .
O20 W3 O23 170.4(6) . .
O20 W3 O36 101.4(7) . .
O22 W3 O11 85.6(5) . 3_666
O22 W3 O23 73.2(5) . .
O36 W3 O11 83.2(6) . 3_666
O36 W3 O22 158.6(6) . .
O36 W3 O23 87.2(6) . .
O12 W4 O3 74.1(5) . .
O12 W4 O18 81.6(5) . .
O14 W4 O3 91.1(6) . .
O14 W4 O12 94.5(6) . .
O14 W4 O18 163.3(6) . .
O14 W4 O24 95.2(6) . .
O14 W4 O37 104.5(7) . .
O18 W4 O3 72.1(5) . .
O24 W4 O3 84.2(5) . .
O24 W4 O12 156.3(6) . .
O24 W4 O18 82.9(6) . .
O37 W4 O3 163.2(6) . .
O37 W4 O12 98.4(6) . .
O37 W4 O18 92.2(6) . .
O37 W4 O24 100.0(6) . .
O5 W5 O3 86.9(5) . .
O5 W5 O19 83.5(6) . .
O5 W5 O28 157.5(6) . .
O6 W5 O3 173.0(6) . .
O6 W5 O5 99.4(7) . .
O6 W5 O18 103.3(7) . .
O6 W5 O19 101.4(7) . .
O6 W5 O28 100.6(7) . .
O18 W5 O3 72.9(6) . .
O18 W5 O5 93.7(6) . .
O18 W5 O19 155.3(6) . .
O18 W5 O28 91.6(6) . .
O19 W5 O3 82.4(5) . .
O28 W5 O3 73.9(5) . .
O28 W5 O19 82.7(6) . .
O2 W6 O13 75.2(5) . .
O2 W6 O29 81.5(6) . .
O24 W6 O2 157.8(6) . .
O24 W6 O13 84.6(5) . .
O24 W6 O29 83.3(6) . .
O29 W6 O13 71.4(5) . .
O30 W6 O2 96.8(7) . .
O30 W6 O13 165.3(6) . .
O30 W6 O24 100.7(7) . .
O30 W6 O29 95.5(7) . .
O30 W6 O35 105.0(7) . .
O35 W6 O2 95.0(6) . .
O35 W6 O13 88.1(6) . .
O35 W6 O24 93.7(6) . .
O35 W6 O29 159.5(6) . .
O2 W7 O13 72.7(5) . .
O2 W7 O36 153.3(6) . .
O16 W7 O2 102.3(7) . .
O16 W7 O13 169.9(6) . .
O16 W7 O17 98.1(7) . .
O16 W7 O33 99.6(7) . 3_666
O16 W7 O36 104.3(7) . .
O17 W7 O2 89.7(6) . .
O17 W7 O13 73.4(5) . .
O17 W7 O33 162.2(6) . 3_666
O17 W7 O36 88.8(6) . .
O33 W7 O2 88.7(6) 3_666 .
O33 W7 O13 89.2(5) 3_666 .
O33 W7 O36 84.8(6) 3_666 .
O36 W7 O13 81.3(5) . .
O10 W8 O23 72.5(5) . .
O10 W8 O40 81.7(6) . .
O19 W8 O10 158.1(6) . .
O19 W8 O23 85.7(6) . .
O19 W8 O31 91.7(6) . .
O19 W8 O40 89.5(6) . .
O31 W8 O10 89.1(6) . .
O31 W8 O23 86.0(6) . .
O31 W8 O40 157.7(6) . .
O40 W8 O23 71.8(6) . .
O41 W8 O10 96.8(7) . .
O41 W8 O19 104.2(7) . .
O41 W8 O23 165.5(7) . .
O41 W8 O31 104.0(7) . .
O41 W8 O40 97.3(7) . .
O5 W9 O13 86.9(5) . .
O5 W9 O17 158.4(6) . .
O5 W9 O31 83.7(6) . .
O17 W9 O13 73.2(5) . .
O17 W9 O31 85.6(6) . .
O29 W9 O5 91.4(6) . .
O29 W9 O13 72.4(6) . .
O29 W9 O17 90.5(6) . .
O29 W9 O31 155.5(6) . .
O31 W9 O13 83.3(5) . .
O42 W9 O5 99.0(7) . .
O42 W9 O13 173.2(7) . .
O42 W9 O17 101.4(7) . .
O42 W9 O29 103.9(8) . .
O42 W9 O31 100.6(7) . .
O1 W10 O4 84.4(5) . .
O1 W10 O8 166.9(5) . .
O1 W10 O27 86.6(6) . .
O8 W10 O4 83.4(5) . .
O8 W10 O27 86.8(5) . .
O25 W10 O1 91.4(6) . .
O25 W10 O4 82.8(5) . .
O25 W10 O8 91.8(6) . .
O25 W10 O27 164.3(6) . .
O27 W10 O4 81.5(5) . .
O34 W10 O1 94.6(6) . .
O34 W10 O4 176.6(6) . .
O34 W10 O8 97.4(6) . .
O34 W10 O25 100.5(6) . .
O34 W10 O27 95.3(6) . .
O7 W11 O15 81.7(5) . .
O8 W11 O7 85.8(5) . .
O8 W11 O15 84.1(5) . .
O8 W11 O33 166.2(5) . .
O11 W11 O7 163.4(5) . .
O11 W11 O8 96.9(5) . .
O11 W11 O15 82.3(5) . .
O11 W11 O33 89.2(6) . .
O33 W11 O7 85.0(6) . .
O33 W11 O15 84.6(6) . .
O38 W11 O7 95.5(6) . .
O38 W11 O8 96.5(6) . .
O38 W11 O11 100.4(6) . .
O38 W11 O15 177.1(6) . .
O38 W11 O33 94.4(6) . .
O14 Ce1 O2W 71.0(5) . .
O14 Ce1 O3W 138.2(5) . .
O34 Ce1 O14 71.0(5) . .
O34 Ce1 O38 65.2(4) . 3_666
O34 Ce1 O1W 126.7(5) . .
O34 Ce1 O2W 72.5(5) . .
O34 Ce1 O3W 70.6(6) . .
O34 Ce1 O4W 136.8(5) . .
O35 Ce1 O14 67.5(4) . .
O35 Ce1 O34 105.6(5) . .
O35 Ce1 O38 73.8(4) . 3_666
O35 Ce1 O1W 127.6(5) . .
O35 Ce1 O2W 136.3(5) . .
O35 Ce1 O3W 139.9(6) . .
O35 Ce1 O4W 73.1(5) . .
O37 Ce1 O14 71.2(4) 3_766 .
O37 Ce1 O34 139.0(4) 3_766 .
O37 Ce1 O35 73.6(4) 3_766 .
O37 Ce1 O38 144.3(4) 3_766 3_666
O37 Ce1 O1W 68.8(5) 3_766 .
O37 Ce1 O2W 80.6(5) 3_766 .
O37 Ce1 O3W 135.9(6) 3_766 .
O37 Ce1 O4W 83.2(5) 3_766 .
O38 Ce1 O14 108.9(4) 3_666 .
O38 Ce1 O2W 134.3(5) 3_666 .
O38 Ce1 O3W 68.5(5) 3_666 .
O1W Ce1 O14 127.9(5) . .
O1W Ce1 O38 123.1(5) . 3_666
O1W Ce1 O2W 70.8(6) . .
O1W Ce1 O3W 67.2(6) . .
O2W Ce1 O3W 82.2(6) . .
O4W Ce1 O14 137.6(5) . .
O4W Ce1 O38 73.5(5) . 3_666
O4W Ce1 O1W 67.5(6) . .
O4W Ce1 O2W 138.3(6) . .
O4W Ce1 O3W 83.3(6) . .
O32 Ce2 O5W 71.7(5) 2_655 .
O32 Ce2 O6W 106.1(6) 2_655 .
O32 Ce2 O7W 76.8(6) 2_655 .
O32 Ce2 O8W 143.9(6) 2_655 .
O32 Ce2 O9W 73.4(6) 2_655 .
O32 Ce2 O10W 121.3(8) 2_655 .
O32 Ce2 O11W 74.9(7) 2_655 .
O39 Ce2 O32 138.9(5) . 2_655
O39 Ce2 O5W 71.0(5) . .
O39 Ce2 O6W 77.3(6) . .
O39 Ce2 O7W 129.3(6) . .
O39 Ce2 O8W 77.3(6) . .
O39 Ce2 O9W 140.5(7) . .
O39 Ce2 O10W 62.6(9) . .
O39 Ce2 O11W 78.1(7) . .
O5W Ce2 O6W 71.0(6) . .
O5W Ce2 O10W 115.2(9) . .
O5W Ce2 O11W 72.8(7) . .
O6W Ce2 O10W 132.0(9) . .
O7W Ce2 O5W 143.8(6) . .
O7W Ce2 O6W 136.4(7) . .
O7W Ce2 O8W 76.9(7) . .
O7W Ce2 O9W 69.3(7) . .
O7W Ce2 O10W 67.6(9) . .
O7W Ce2 O11W 82.2(8) . .
O8W Ce2 O5W 139.1(6) . .
O8W Ce2 O6W 77.5(7) . .
O8W Ce2 O10W 69.1(9) . .
O8W Ce2 O11W 124.9(8) . .
O9W Ce2 O5W 116.5(6) . .
O9W Ce2 O6W 70.1(7) . .
O9W Ce2 O8W 74.3(7) . .
O9W Ce2 O10W 128.2(9) . .
O9W Ce2 O11W 141.3(8) . .
O11W Ce2 O6W 141.2(8) . .
O13 As1 O3 100.0(6) . .
O23 As1 O3 95.3(6) . .
O23 As1 O13 94.9(6) . .
O15 P1 O27 111.1(7) . .
O15 P1 C1 103.6(9) . .
O27 P1 C1 107.3(9) . .
O39 P1 O15 114.8(9) . .
O39 P1 O27 109.8(8) . .
O39 P1 C1 109.9(9) . .
O4 P2 O7 111.2(7) . .
O4 P2 C1 105.7(9) . .
O7 P2 C1 105.1(9) . .
O32 P2 O4 113.8(8) . .
O32 P2 O7 111.3(8) . .
O32 P2 C1 109.2(9) . .
W10 O1 W2 147.7(8) . .
W7 O2 W6 119.7(7) . .
W4 O3 W2 92.2(4) . .
W4 O3 W5 95.0(5) . .
W5 O3 W2 88.5(4) . .
As1 O3 W2 123.1(6) . .
As1 O3 W4 113.9(6) . .
As1 O3 W5 134.0(7) . .
P2 O4 W10 131.1(8) . .
W5 O5 W9 155.4(9) . .
P2 O7 W11 133.8(8) . .
W11 O8 W10 151.7(7) . .
W3 O10 W8 119.5(7) . .
W11 O11 W3 144.7(7) . 3_666
W2 O12 W4 123.1(7) . .
W6 O13 W7 92.1(4) . .
W6 O13 W9 94.7(5) . .
W9 O13 W7 88.8(4) . .
As1 O13 W6 113.7(6) . .
As1 O13 W7 123.9(6) . .
As1 O13 W9 133.6(6) . .
W4 O14 Ce1 158.7(7) . .
P1 O15 W11 130.3(8) . .
W7 O17 W9 124.2(8) . .
W5 O18 W4 119.9(7) . .
W8 O19 W5 148.4(9) . .
W1 O22 W3 121.1(7) . .
W3 O23 W1 91.6(5) . .
W8 O23 W1 93.1(5) . .
W8 O23 W3 93.5(5) . .
As1 O23 W1 116.0(6) . .
As1 O23 W3 116.0(6) . .
As1 O23 W8 136.3(7) . .
W4 O24 W6 141.9(8) . .
W10 O25 W1 144.6(8) . .
W2 O26 W1 156.5(8) . .
P1 O27 W10 132.5(8) . .
W2 O28 W5 123.6(7) . .
W9 O29 W6 121.5(8) . .
W8 O31 W9 148.1(8) . .
P2 O32 Ce2 152.7(9) . 2_645
W7 O33 W11 148.5(8) 3_666 .
W10 O34 Ce1 172.4(8) . .
W6 O35 Ce1 160.5(7) . .
W3 O36 W7 154.2(9) . .
W4 O37 Ce1 157.0(7) . 3_766
W11 O38 Ce1 166.3(7) . 3_666
P1 O39 Ce2 164.7(10) . .
W1 O40 W8 120.8(8) . .
C1 O43 H43 109.5 . .
P2 C1 P1 108.0(11) . .
O43 C1 P1 104.6(15) . .
O43 C1 P2 109.3(15) . .
C2 C1 P1 110.7(16) . .
C2 C1 P2 110.9(16) . .
C2 C1 O43 113.0(18) . .
C1 C2 H2A 109.5 . .
C1 C2 H2B 109.5 . .
C1 C2 H2C 109.5 . .
H2A C2 H2B 109.5 . .
H2A C2 H2C 109.5 . .
H2B C2 H2C 109.5 . .

loop_
_geom_bond_atom_site_label_1
_geom_bond_atom_site_label_2
_geom_bond_distance
_geom_bond_site_symmetry_2
W1 O9 1.734(15) .
W1 O22 1.906(13) .
W1 O23 2.331(13) .
W1 O25 1.982(14) .
W1 O26 1.917(14) .
W1 O40 1.825(16) .
W2 O1 1.937(14) .
W2 O3 2.445(12) .
W2 O12 1.870(13) .
W2 O21 1.687(14) .
W2 O26 1.887(14) .
W2 O28 1.879(14) .
W3 O10 1.863(14) .
W3 O11 1.970(13) 3_666
W3 O20 1.709(15) .
W3 O22 1.926(14) .
W3 O23 2.322(13) .
W3 O36 1.902(15) .
W4 O3 2.231(13) .
W4 O12 1.965(12) .
W4 O14 1.720(14) .
W4 O18 2.086(15) .
W4 O24 1.902(14) .
W4 O37 1.754(14) .
W5 O3 2.379(13) .
W5 O5 1.901(14) .
W5 O6 1.713(16) .
W5 O18 1.840(15) .
W5 O19 2.008(15) .
W5 O28 1.940(14) .
W6 O2 1.977(14) .
W6 O13 2.252(13) .
W6 O24 1.927(14) .
W6 O29 2.079(15) .
W6 O30 1.736(16) .
W6 O35 1.766(14) .
W7 O2 1.905(15) .
W7 O13 2.410(12) .
W7 O16 1.696(16) .
W7 O17 1.876(15) .
W7 O33 1.894(14) 3_666
W7 O36 1.917(15) .
W8 O10 2.020(14) .
W8 O19 1.815(15) .
W8 O23 2.283(13) .
W8 O31 1.824(14) .
W8 O40 2.025(15) .
W8 O41 1.719(18) .
W9 O5 1.902(14) .
W9 O13 2.387(13) .
W9 O17 1.921(15) .
W9 O29 1.830(15) .
W9 O31 1.990(15) .
W9 O42 1.711(18) .
W10 O1 1.881(13) .
W10 O4 2.141(13) .
W10 O8 1.920(12) .
W10 O25 1.844(14) .
W10 O27 1.997(13) .
W10 O34 1.743(14) .
W11 O7 2.022(13) .
W11 O8 1.877(12) .
W11 O11 1.850(13) .
W11 O15 2.142(14) .
W11 O33 1.908(14) .
W11 O38 1.712(13) .
Ce1 O14 2.544(14) .
Ce1 O34 2.503(14) .
Ce1 O35 2.480(14) .
Ce1 O37 2.479(14) 3_766
Ce1 O38 2.544(14) 3_666
Ce1 O1W 2.542(17) .
Ce1 O2W 2.549(18) .
Ce1 O3W 2.59(2) .
Ce1 O4W 2.535(17) .
Ce2 O32 2.397(15) 2_655
Ce2 O39 2.353(16) .
Ce2 O5W 2.551(16) .
Ce2 O6W 2.62(2) .
Ce2 O7W 2.49(2) .
Ce2 O8W 2.53(2) .
Ce2 O9W 2.51(2) .
Ce2 O10W 2.89(4) .
Ce2 O11W 2.60(3) .
As1 O3 1.799(13) .
As1 O13 1.793(13) .
As1 O23 1.783(13) .
P1 O15 1.555(14) .
P1 O27 1.586(14) .
P1 O39 1.502(16) .
P1 C1 1.85(2) .
P2 O4 1.544(14) .
P2 O7 1.545(14) .
P2 O32 1.508(15) .
P2 C1 1.81(2) .
O11 W3 1.970(13) 3_666
O32 Ce2 2.397(15) 2_645
O33 W7 1.894(14) 3_666
O37 Ce1 2.479(14) 3_766
O38 Ce1 2.544(13) 3_666
O43 H43 0.8200 .
O43 C1 1.45(3) .
C1 C2 1.44(3) .
C2 H2A 0.9600 .
C2 H2B 0.9600 .
C2 H2C 0.9600 .
